data_4339906
loop_
_publ_author_name
'Cheng, Fei'
'Hector, Andrew L.'
'Levason, William'
'Reid, Gillian'
'Webster, Michael'
'Zhang, Wenjian'

_publ_section_title
;
 Preparation, characterization, and structural systematics of diphosphane
 and diarsane complexes of gallium(III) halides.
;
_journal_issue 17
_journal_name_full 'Inorganic chemistry'
_journal_page_first 7215
_journal_page_last 7223
_journal_paper_doi 10.1021/ic700895r
_journal_volume 46
_journal_year 2007
_chemical_formula_moiety 'C20 H32 Br2 Ga P4 1+, Br4 Ga 1-, C H2 Cl2'
_chemical_formula_sum 'C21 H34 Br6 Cl2 Ga2 P4'
_chemical_formula_weight 1100.16
_chemical_name_systematic
; 
 Dibromobis(1,2-bis(dimethylphosphino)benzene)gallium(III)
 tetrabromogallate(III)  dichloromethane solvate 
;
_space_group_IT_number 62
_symmetry_cell_setting orthorhombic
_symmetry_Int_Tables_number 62
_symmetry_space_group_name_Hall '-P 2ac 2n'
_symmetry_space_group_name_H-M 'P n m a'
_atom_sites_solution_hydrogens geom
_atom_sites_solution_primary direct
_atom_sites_solution_secondary difmap
_audit_creation_date 2006-09-26
_audit_creation_method 'SHELXL-97 + hand edit'
_cell_angle_alpha 90.00
_cell_angle_beta 90.00
_cell_angle_gamma 90.00
_cell_formula_units_Z 4
_cell_length_a 14.688(3)
_cell_length_b 22.978(4)
_cell_length_c 10.4931(18)
_cell_measurement_reflns_used 3696
_cell_measurement_temperature 120(2)
_cell_measurement_theta_max 27.48
_cell_measurement_theta_min 2.91
_cell_volume 3541.4(11)
_computing_structure_refinement 'SHELXL-97 (Sheldrick, 1997)'
_computing_structure_solution 'SHELXS-97 (Sheldrick, 1997)'
_diffrn_ambient_temperature 120(2)
_diffrn_detector_area_resol_mean 9.091
_diffrn_measured_fraction_theta_full 0.990
_diffrn_measured_fraction_theta_max 0.990
_diffrn_measurement_device_type 'Bruker-Nonius 95mm CCD camera on \k-goniostat'
_diffrn_measurement_method '\f & \w scans'
_diffrn_radiation_monochromator '10cm confocal mirrors'
_diffrn_radiation_source 'Bruker-Nonius FR591 rotating anode'
_diffrn_radiation_type MoK\a
_diffrn_radiation_wavelength 0.71073
_diffrn_reflns_av_R_equivalents 0.0620
_diffrn_reflns_av_sigmaI/netI 0.0439
_diffrn_reflns_limit_h_max 17
_diffrn_reflns_limit_h_min -19
_diffrn_reflns_limit_k_max 29
_diffrn_reflns_limit_k_min -13
_diffrn_reflns_limit_l_max 13
_diffrn_reflns_limit_l_min -13
_diffrn_reflns_number 23170
_diffrn_reflns_theta_full 27.52
_diffrn_reflns_theta_max 27.52
_diffrn_reflns_theta_min 2.91
_diffrn_standards_decay_% 0
_diffrn_standards_number 0
_exptl_absorpt_coefficient_mu 8.636
_exptl_absorpt_correction_T_max 1.0000
_exptl_absorpt_correction_T_min 0.4449
_exptl_absorpt_correction_type multi-scan
_exptl_absorpt_process_details 'G.M. Sheldrick, (2003). SADABS. Version 2.10. Bruker AXS Inc.'
_exptl_crystal_colour colourless
_exptl_crystal_density_diffrn 2.063
_exptl_crystal_density_method 'not measured'
_exptl_crystal_description plate
_exptl_crystal_F_000 2104
_exptl_crystal_size_max 0.18
_exptl_crystal_size_mid 0.10
_exptl_crystal_size_min 0.06
_refine_diff_density_max 1.470
_refine_diff_density_min -1.441
_refine_diff_density_rms 0.155
_refine_ls_extinction_method none
_refine_ls_goodness_of_fit_ref 1.070
_refine_ls_hydrogen_treatment noref
_refine_ls_matrix_type full
_refine_ls_number_parameters 169
_refine_ls_number_reflns 4142
_refine_ls_number_restraints 2
_refine_ls_restrained_S_all 1.071
_refine_ls_R_factor_all 0.0506
_refine_ls_R_factor_gt 0.0407
_refine_ls_shift/su_max 0.001
_refine_ls_shift/su_mean 0.000
_refine_ls_structure_factor_coef Fsqd
_refine_ls_weighting_details 'w=1/[\s^2^(Fo^2^)+(0.0361P)^2^+15.9319P] where P=(Fo^2^+2Fc^2^)/3'
_refine_ls_weighting_scheme calc
_refine_ls_wR_factor_gt 0.0934
_refine_ls_wR_factor_ref 0.0984
_reflns_number_gt 3554
_reflns_number_total 4142
_reflns_threshold_expression I>2sigma(I)
_cod_data_source_file ic700895r-file001.cif
_cod_data_source_block 06fc022_[C20H32Br6Ga2P4]
_cod_original_cell_volume 3541.5(11)
_cod_database_code 4339906

loop_
_symmetry_equiv_pos_as_xyz
'x, y, z'
'-x+1/2, -y, z+1/2'
'-x, y+1/2, -z'
'x+1/2, -y+1/2, -z+1/2'
'-x, -y, -z'
'x-1/2, y, -z-1/2'
'x, -y-1/2, z'
'-x-1/2, y-1/2, z-1/2'

loop_
_atom_site_label
_atom_site_type_symbol
_atom_site_fract_x
_atom_site_fract_y
_atom_site_fract_z
_atom_site_U_iso_or_equiv
_atom_site_adp_type
_atom_site_occupancy
_atom_site_symmetry_multiplicity
_atom_site_calc_flag
_atom_site_refinement_flags
Ga1 Ga 0.0000 0.5000 0.5000 0.01551(15) Uani 1 2 d S
Ga2 Ga -0.08742(5) 0.2500 0.05227(7) 0.01825(16) Uani 1 2 d S
Br1 Br 0.05070(3) 0.53187(2) 0.28064(4) 0.02114(12) Uani 1 1 d .
Br2 Br 0.04363(5) 0.2500 0.17973(7) 0.02623(16) Uani 1 2 d S
Br3 Br -0.08672(3) 0.33276(2) -0.07621(5) 0.02347(13) Uani 1 1 d .
Br4 Br -0.21367(5) 0.2500 0.18781(7) 0.02520(16) Uani 1 2 d S
P1 P -0.08032(8) 0.41221(5) 0.42230(11) 0.0170(2) Uani 1 1 d .
P2 P -0.15328(8) 0.54456(5) 0.47472(11) 0.0172(2) Uani 1 1 d .
C1 C -0.0559(4) 0.3428(2) 0.4977(5) 0.0267(11) Uani 1 1 d .
H1A H 0.0085 0.3330 0.4852 0.040 Uiso 1 1 calc R
H1B H -0.0940 0.3125 0.4594 0.040 Uiso 1 1 calc R
H1C H -0.0690 0.3454 0.5891 0.040 Uiso 1 1 calc R
C2 C -0.0717(3) 0.3974(2) 0.2531(5) 0.0247(10) Uani 1 1 d .
H2A H -0.0841 0.4331 0.2050 0.037 Uiso 1 1 calc R
H2B H -0.1163 0.3675 0.2294 0.037 Uiso 1 1 calc R
H2C H -0.0103 0.3835 0.2332 0.037 Uiso 1 1 calc R
C3 C -0.2006(3) 0.4262(2) 0.4507(4) 0.0181(9) Uani 1 1 d .
C4 C -0.2627(3) 0.3802(2) 0.4480(4) 0.0233(10) Uani 1 1 d .
H4 H -0.2418 0.3419 0.4306 0.028 Uiso 1 1 calc R
C5 C -0.3543(3) 0.3900(2) 0.4704(4) 0.0246(10) Uani 1 1 d .
H5 H -0.3958 0.3582 0.4697 0.029 Uiso 1 1 calc R
C6 C -0.3862(3) 0.4462(2) 0.4940(4) 0.0226(10) Uani 1 1 d .
H6 H -0.4490 0.4528 0.5100 0.027 Uiso 1 1 calc R
C7 C -0.3252(3) 0.4927(2) 0.4939(4) 0.0209(9) Uani 1 1 d .
H7 H -0.3469 0.5311 0.5078 0.025 Uiso 1 1 calc R
C8 C -0.2323(3) 0.4832(2) 0.4735(4) 0.0173(9) Uani 1 1 d .
C9 C -0.1902(3) 0.5924(2) 0.6021(5) 0.0263(10) Uani 1 1 d .
H9A H -0.1495 0.6261 0.6066 0.039 Uiso 1 1 calc R
H9B H -0.1885 0.5713 0.6832 0.039 Uiso 1 1 calc R
H9C H -0.2525 0.6055 0.5852 0.039 Uiso 1 1 calc R
C10 C -0.1795(3) 0.5844(2) 0.3298(5) 0.0269(11) Uani 1 1 d .
H10A H -0.1614 0.5612 0.2556 0.040 Uiso 1 1 calc R
H10B H -0.1461 0.6213 0.3295 0.040 Uiso 1 1 calc R
H10C H -0.2450 0.5922 0.3261 0.040 Uiso 1 1 calc R
C11 C 0.3635(8) 0.7500 0.2840(11) 0.106(7) Uani 1 2 d SD
H11A H 0.3973 0.7151 0.3128 0.127 Uiso 0.50 1 calc PR
H11B H 0.3973 0.7849 0.3128 0.127 Uiso 0.50 1 calc PR
Cl1 Cl 0.35669(18) 0.7500 0.1131(3) 0.0550(6) Uani 1 2 d SD
Cl2 Cl 0.2558(2) 0.7500 0.3514(3) 0.0729(8) Uani 1 2 d SD

loop_
_atom_site_aniso_label
_atom_site_aniso_U_11
_atom_site_aniso_U_22
_atom_site_aniso_U_33
_atom_site_aniso_U_23
_atom_site_aniso_U_13
_atom_site_aniso_U_12
Ga1 0.0148(3) 0.0156(3) 0.0160(3) -0.0014(3) 0.0001(3) -0.0004(3)
Ga2 0.0178(3) 0.0153(3) 0.0217(4) 0.000 0.0006(3) 0.000
Br1 0.0236(2) 0.0236(2) 0.0162(2) 0.00114(17) 0.00218(17) -0.00093(18)
Br2 0.0234(3) 0.0221(3) 0.0332(4) 0.000 -0.0078(3) 0.000
Br3 0.0246(2) 0.0195(2) 0.0263(2) 0.00463(18) -0.00077(18) 0.00017(18)
Br4 0.0239(3) 0.0221(3) 0.0296(4) 0.000 0.0074(3) 0.000
P1 0.0171(5) 0.0153(5) 0.0186(5) -0.0020(4) 0.0003(4) 0.0003(4)
P2 0.0152(5) 0.0175(6) 0.0189(5) -0.0019(5) 0.0002(4) 0.0009(4)
C1 0.027(2) 0.018(2) 0.035(3) 0.004(2) -0.001(2) 0.001(2)
C2 0.025(2) 0.025(3) 0.024(2) -0.009(2) 0.0026(19) -0.002(2)
C3 0.019(2) 0.023(2) 0.0127(19) -0.0011(17) -0.0005(17) -0.0031(18)
C4 0.025(2) 0.022(2) 0.023(2) -0.0017(19) -0.0037(19) 0.000(2)
C5 0.022(2) 0.031(3) 0.021(2) 0.002(2) -0.0031(19) -0.010(2)
C6 0.017(2) 0.031(3) 0.020(2) 0.000(2) -0.0015(17) 0.000(2)
C7 0.019(2) 0.025(2) 0.019(2) 0.0002(19) -0.0017(18) 0.0026(19)
C8 0.018(2) 0.019(2) 0.015(2) 0.0009(17) -0.0003(17) -0.0024(18)
C9 0.027(2) 0.025(2) 0.027(2) -0.010(2) 0.002(2) -0.001(2)
C10 0.028(3) 0.027(3) 0.026(2) 0.006(2) -0.003(2) 0.002(2)
C11 0.110(11) 0.027(5) 0.180(16) 0.000 -0.114(12) 0.000
Cl1 0.0637(15) 0.0346(11) 0.0668(16) 0.000 0.0240(13) 0.000
Cl2 0.101(2) 0.0701(19) 0.0472(14) 0.000 0.0151(15) 0.000

loop_
_atom_type_symbol
_atom_type_description
_atom_type_scat_dispersion_real
_atom_type_scat_dispersion_imag
_atom_type_scat_source
C C 0.0033 0.0016 'International Tables Vol C Tables 4.2.6.8 and 6.1.1.4'
H H 0.0000 0.0000 'International Tables Vol C Tables 4.2.6.8 and 6.1.1.4'
P P 0.1023 0.0942 'International Tables Vol C Tables 4.2.6.8 and 6.1.1.4'
Cl Cl 0.1484 0.1585 'International Tables Vol C Tables 4.2.6.8 and 6.1.1.4'
Ga Ga 0.2307 1.6083 'International Tables Vol C Tables 4.2.6.8 and 6.1.1.4'
Br Br -0.2901 2.4595 'International Tables Vol C Tables 4.2.6.8 and 6.1.1.4'

loop_
_geom_angle_atom_site_label_1
_geom_angle_atom_site_label_2
_geom_angle_atom_site_label_3
_geom_angle
_geom_angle_site_symmetry_1
_geom_angle_site_symmetry_3
P1 Ga1 P1 180.0 5_566 .
P1 Ga1 P2 97.53(4) 5_566 .
P1 Ga1 P2 82.47(4) . .
P1 Ga1 P2 82.47(4) 5_566 5_566
P1 Ga1 P2 97.53(4) . 5_566
P2 Ga1 P2 180.0 . 5_566
P1 Ga1 Br1 94.39(3) 5_566 5_566
P1 Ga1 Br1 85.61(3) . 5_566
P2 Ga1 Br1 87.12(3) . 5_566
P2 Ga1 Br1 92.88(3) 5_566 5_566
P1 Ga1 Br1 85.61(3) 5_566 .
P1 Ga1 Br1 94.39(3) . .
P2 Ga1 Br1 92.88(3) . .
P2 Ga1 Br1 87.12(3) 5_566 .
Br1 Ga1 Br1 180.0 5_566 .
Br3 Ga2 Br3 109.33(4) 7_565 .
Br3 Ga2 Br4 110.82(3) 7_565 .
Br3 Ga2 Br4 110.82(3) . .
Br3 Ga2 Br2 109.05(3) 7_565 .
Br3 Ga2 Br2 109.05(3) . .
Br4 Ga2 Br2 107.72(4) . .
C2 P1 C1 104.3(2) . .
C2 P1 C3 105.1(2) . .
C1 P1 C3 106.0(2) . .
C2 P1 Ga1 116.28(17) . .
C1 P1 Ga1 118.57(17) . .
C3 P1 Ga1 105.38(15) . .
C9 P2 C10 104.4(2) . .
C9 P2 C8 106.4(2) . .
C10 P2 C8 104.4(2) . .
C9 P2 Ga1 116.21(17) . .
C10 P2 Ga1 119.24(17) . .
C8 P2 Ga1 104.97(15) . .
P1 C1 H1A 109.5 . .
P1 C1 H1B 109.5 . .
H1A C1 H1B 109.5 . .
P1 C1 H1C 109.5 . .
H1A C1 H1C 109.5 . .
H1B C1 H1C 109.5 . .
P1 C2 H2A 109.5 . .
P1 C2 H2B 109.5 . .
H2A C2 H2B 109.5 . .
P1 C2 H2C 109.5 . .
H2A C2 H2C 109.5 . .
H2B C2 H2C 109.5 . .
C4 C3 C8 119.4(4) . .
C4 C3 P1 119.8(4) . .
C8 C3 P1 120.8(3) . .
C5 C4 C3 120.6(5) . .
C5 C4 H4 119.7 . .
C3 C4 H4 119.7 . .
C4 C5 C6 120.4(5) . .
C4 C5 H5 119.8 . .
C6 C5 H5 119.8 . .
C7 C6 C5 119.6(4) . .
C7 C6 H6 120.2 . .
C5 C6 H6 120.2 . .
C6 C7 C8 120.5(4) . .
C6 C7 H7 119.8 . .
C8 C7 H7 119.8 . .
C7 C8 C3 119.5(4) . .
C7 C8 P2 119.9(4) . .
C3 C8 P2 120.6(3) . .
P2 C9 H9A 109.5 . .
P2 C9 H9B 109.5 . .
H9A C9 H9B 109.5 . .
P2 C9 H9C 109.5 . .
H9A C9 H9C 109.5 . .
H9B C9 H9C 109.5 . .
P2 C10 H10A 109.5 . .
P2 C10 H10B 109.5 . .
H10A C10 H10B 109.5 . .
P2 C10 H10C 109.5 . .
H10A C10 H10C 109.5 . .
H10B C10 H10C 109.5 . .
Cl2 C11 Cl1 110.9(5) . .
Cl2 C11 H11A 109.5 . .
Cl1 C11 H11A 109.5 . .
Cl2 C11 H11B 109.5 . .
Cl1 C11 H11B 109.5 . .
H11A C11 H11B 108.1 . .

loop_
_geom_bond_atom_site_label_1
_geom_bond_atom_site_label_2
_geom_bond_distance
_geom_bond_site_symmetry_2
Ga1 P1 2.4751(12) 5_566
Ga1 P1 2.4751(12) .
Ga1 P2 2.4875(12) .
Ga1 P2 2.4875(12) 5_566
Ga1 Br1 2.5276(6) 5_566
Ga1 Br1 2.5276(6) .
Ga2 Br3 2.3311(7) 7_565
Ga2 Br3 2.3311(7) .
Ga2 Br4 2.3370(10) .
Ga2 Br2 2.3440(10) .
P1 C2 1.813(5) .
P1 C1 1.816(5) .
P1 C3 1.821(5) .
P2 C9 1.813(5) .
P2 C10 1.816(5) .
P2 C8 1.826(5) .
C1 H1A 0.9800 .
C1 H1B 0.9800 .
C1 H1C 0.9800 .
C2 H2A 0.9800 .
C2 H2B 0.9800 .
C2 H2C 0.9800 .
C3 C4 1.395(6) .
C3 C8 1.411(6) .
C4 C5 1.385(7) .
C4 H4 0.9500 .
C5 C6 1.397(7) .
C5 H5 0.9500 .
C6 C7 1.394(7) .
C6 H6 0.9500 .
C7 C8 1.398(6) .
C7 H7 0.9500 .
C9 H9A 0.9800 .
C9 H9B 0.9800 .
C9 H9C 0.9800 .
C10 H10A 0.9800 .
C10 H10B 0.9800 .
C10 H10C 0.9800 .
C11 Cl2 1.734(12) .
C11 Cl1 1.797(12) .
C11 H11A 0.9900 .
C11 H11B 0.9900 .

loop_
_geom_torsion_atom_site_label_1
_geom_torsion_atom_site_label_2
_geom_torsion_atom_site_label_3
_geom_torsion_atom_site_label_4
_geom_torsion
_geom_torsion_site_symmetry_1
P2 Ga1 P1 C2 96.06(19) .
P2 Ga1 P1 C2 -83.94(19) 5_566
Br1 Ga1 P1 C2 -176.27(19) 5_566
Br1 Ga1 P1 C2 3.73(19) .
P2 Ga1 P1 C1 -138.2(2) .
P2 Ga1 P1 C1 41.8(2) 5_566
Br1 Ga1 P1 C1 -50.6(2) 5_566
Br1 Ga1 P1 C1 129.4(2) .
P2 Ga1 P1 C3 -19.90(15) .
P2 Ga1 P1 C3 160.10(15) 5_566
Br1 Ga1 P1 C3 67.77(15) 5_566
Br1 Ga1 P1 C3 -112.23(15) .
P1 Ga1 P2 C9 -42.9(2) 5_566
P1 Ga1 P2 C9 137.1(2) .
Br1 Ga1 P2 C9 51.2(2) 5_566
Br1 Ga1 P2 C9 -128.8(2) .
P1 Ga1 P2 C10 83.5(2) 5_566
P1 Ga1 P2 C10 -96.5(2) .
Br1 Ga1 P2 C10 177.5(2) 5_566
Br1 Ga1 P2 C10 -2.5(2) .
P1 Ga1 P2 C8 -160.12(15) 5_566
P1 Ga1 P2 C8 19.88(15) .
Br1 Ga1 P2 C8 -66.06(15) 5_566
Br1 Ga1 P2 C8 113.94(15) .
C2 P1 C3 C4 72.8(4) .
C1 P1 C3 C4 -37.3(4) .
Ga1 P1 C3 C4 -163.8(3) .
C2 P1 C3 C8 -106.1(4) .
C1 P1 C3 C8 143.8(4) .
Ga1 P1 C3 C8 17.3(4) .
C8 C3 C4 C5 -1.6(7) .
P1 C3 C4 C5 179.5(4) .
C3 C4 C5 C6 1.1(7) .
C4 C5 C6 C7 0.5(7) .
C5 C6 C7 C8 -1.6(7) .
C6 C7 C8 C3 1.1(7) .
C6 C7 C8 P2 -179.6(3) .
C4 C3 C8 C7 0.5(7) .
P1 C3 C8 C7 179.4(3) .
C4 C3 C8 P2 -178.8(3) .
P1 C3 C8 P2 0.1(5) .
C9 P2 C8 C7 39.6(4) .
C10 P2 C8 C7 -70.4(4) .
Ga1 P2 C8 C7 163.4(3) .
C9 P2 C8 C3 -141.1(4) .
C10 P2 C8 C3 108.9(4) .
Ga1 P2 C8 C3 -17.3(4) .
